data_7155361
loop_
_publ_author_name
'Roselli, Christina A.'
'Gagn\'e, Michel R'

_publ_section_title
;
 Gold(i)-catalyzed addition of aldehydes to cyclopropylidene bearing
 6-aryl-1,5-enynes.
;
_journal_issue 47
_journal_name_full 'Organic &amp; biomolecular chemistry'
_journal_page_first 11261
_journal_page_last 11265
_journal_paper_doi 10.1039/c6ob02128j
_journal_volume 14
_journal_year 2016
_chemical_formula_moiety 'C24 H25 Br O3'
_chemical_formula_sum 'C24 H25 Br O3'
_chemical_formula_weight 441.35
_space_group_crystal_system triclinic
_space_group_IT_number 2
_space_group_name_Hall '-P 1'
_space_group_name_H-M_alt 'P -1'
_symmetry_space_group_name_Hall '-P 1'
_symmetry_space_group_name_H-M 'P -1'
_atom_sites_solution_hydrogens geom
_audit_creation_date 2016-02-24
_audit_creation_method
;
Olex2 1.2
(compiled 2015.09.30 svn.r3233 for OlexSys, GUI svn.r5103)
;
_audit_update_record
;
2016-02-24 deposited with the CCDC.
2016-11-11 downloaded from the CCDC.
;
_cell_angle_alpha 72.229(2)
_cell_angle_beta 86.297(2)
_cell_angle_gamma 66.705(2)
_cell_formula_units_Z 4
_cell_length_a 11.9878(6)
_cell_length_b 13.1429(7)
_cell_length_c 14.8309(8)
_cell_measurement_reflns_used 9994
_cell_measurement_temperature 100.15
_cell_measurement_theta_max 70.06
_cell_measurement_theta_min 3.85
_cell_volume 2039.57(19)
_computing_cell_refinement 'SAINT v8.34A (Bruker, 2013)'
_computing_data_reduction 'SAINT v8.34A (Bruker, 2013)'
_computing_molecular_graphics 'Olex2 (Dolomanov et al., 2009)'
_computing_publication_material 'Olex2 (Dolomanov et al., 2009)'
_computing_structure_refinement 'ShelXL (Sheldrick, 2015)'
_computing_structure_solution 'SIR2004 (Burla et al., 2007)'
_diffrn_ambient_temperature 100.15
_diffrn_measured_fraction_theta_full 0.967
_diffrn_measured_fraction_theta_max 0.960
_diffrn_measurement_device_type 'Bruker APEX-II CCD'
_diffrn_measurement_method '\f and \w scans'
_diffrn_radiation_type CuK\a
_diffrn_radiation_wavelength 1.54178
_diffrn_reflns_av_R_equivalents 0.0208
_diffrn_reflns_av_unetI/netI 0.0216
_diffrn_reflns_Laue_measured_fraction_full 0.967
_diffrn_reflns_Laue_measured_fraction_max 0.960
_diffrn_reflns_limit_h_max 14
_diffrn_reflns_limit_h_min -9
_diffrn_reflns_limit_k_max 16
_diffrn_reflns_limit_k_min -14
_diffrn_reflns_limit_l_max 18
_diffrn_reflns_limit_l_min -18
_diffrn_reflns_number 20859
_diffrn_reflns_point_group_measured_fraction_full 0.967
_diffrn_reflns_point_group_measured_fraction_max 0.960
_diffrn_reflns_theta_full 67.679
_diffrn_reflns_theta_max 70.137
_diffrn_reflns_theta_min 3.135
_diffrn_standards_number 0
_exptl_absorpt_coefficient_mu 2.919
_exptl_absorpt_correction_T_max 0.8266
_exptl_absorpt_correction_T_min 0.6798
_exptl_absorpt_correction_type numerical
_exptl_absorpt_process_details
;
SADABS-2014/5 (Bruker,2014/5) was used for absorption correction.
wR2(int) was 0.0378 before and 0.0321 after correction.
The Ratio of minimum to maximum transmission is 0.8224.
The \l/2 correction factor is 0.00150.
;
_exptl_crystal_colour colourless
_exptl_crystal_colour_primary colourless
_exptl_crystal_density_diffrn 1.437
_exptl_crystal_description block
_exptl_crystal_F_000 912
_exptl_crystal_recrystallization_method 'Re-crystallisation from solvent: Dichloromethane'
_exptl_crystal_size_max 0.2
_exptl_crystal_size_mid 0.17
_exptl_crystal_size_min 0.11
_refine_diff_density_max 0.363
_refine_diff_density_min -0.417
_refine_diff_density_rms 0.059
_refine_ls_extinction_method none
_refine_ls_goodness_of_fit_ref 1.054
_refine_ls_hydrogen_treatment constr
_refine_ls_matrix_type full
_refine_ls_number_parameters 511
_refine_ls_number_reflns 7453
_refine_ls_number_restraints 0
_refine_ls_restrained_S_all 1.054
_refine_ls_R_factor_all 0.0283
_refine_ls_R_factor_gt 0.0262
_refine_ls_shift/su_max 0.004
_refine_ls_shift/su_mean 0.000
_refine_ls_structure_factor_coef Fsqd
_refine_ls_weighting_details 'w=1/[\s^2^(Fo^2^)+(0.0361P)^2^+1.0036P] where P=(Fo^2^+2Fc^2^)/3'
_refine_ls_weighting_scheme calc
_refine_ls_wR_factor_gt 0.0660
_refine_ls_wR_factor_ref 0.0674
_reflns_Friedel_coverage 0.000
_reflns_number_gt 6978
_reflns_number_total 7453
_reflns_threshold_expression 'I > 2\s(I)'
_cod_data_source_file c6ob02128j2.cif
_cod_data_source_block x1506002_0m
_cod_depositor_comments
;
       Adding full bibliography for 7155361.cif.

2017-11-17
Z value and formula fixed to values more according to usual
chemical conventions.                 miguel
;
_cod_original_formula_sum 'C48 H50 Br2 O6'
_cod_original_formula_weight 882.70
_cod_original_formula_moiety '2(C24 H25 Br O3)'
_cod_original_formula_units_Z 2
_cod_database_code 7155361
_shelx_space_group_comment
;
The symmetry employed for this shelxl refinement is uniquely defined
by the following loop, which should always be used as a source of
symmetry information in preference to the above space-group names.
They are only intended as comments.
;
_shelx_estimated_absorpt_t_max 0.740
_shelx_estimated_absorpt_t_min 0.593
_olex2_refinement_description
;
1. Fixed Uiso
 At 1.2 times of:
  All C(H) groups, All C(H,H) groups
 At 1.5 times of:
  All C(H,H,H) groups
2.a Ternary CH refined with riding coordinates:
 C8(H8), C32(H32)
2.b Secondary CH2 refined with riding coordinates:
 C2(H2A,H2B), C3(H3A,H3B), C5(H5A,H5B), C6(H6A,H6B), C26(H26A,H26B), C27(H27A,
 H27B), C29(H29A,H29B), C30(H30A,H30B)
2.c Aromatic/amide H refined with riding coordinates:
 C1(H1), C11(H11), C13(H13), C18(H18), C19(H19), C21(H21), C22(H22), C25(H25),
 C35(H35), C37(H37), C42(H42), C43(H43), C45(H45), C46(H46)
2.d Idealised Me refined as rotating group:
 C16(H16A,H16B,H16C), C23(H23A,H23B,H23C), C24(H24A,H24B,H24C), C40(H40A,H40B,
 H40C), C47(H47A,H47B,H47C), C48(H48A,H48B,H48C)
;
_shelx_shelxl_version_number 2014/7
_olex2_date_sample_completion 2016-02-24
_olex2_date_sample_data_collection 2015-06-05
_olex2_submission_original_sample_id x1506002
_olex2_submission_special_instructions 'No special instructions were received'

loop_
_space_group_symop_operation_xyz
'x, y, z'
'-x, -y, -z'

loop_
_atom_site_label
_atom_site_type_symbol
_atom_site_fract_x
_atom_site_fract_y
_atom_site_fract_z
_atom_site_U_iso_or_equiv
_atom_site_adp_type
_atom_site_occupancy
_atom_site_site_symmetry_order
_atom_site_calc_flag
_atom_site_refinement_flags_posn
C1 C 0.56852(15) -0.31480(14) 0.63457(11) 0.0158(3) Uani 1 1 d .
H1 H 0.5189 -0.2586 0.6638 0.019 Uiso 1 1 calc R
C2 C 0.53353(15) -0.29785(15) 0.53399(12) 0.0198(3) Uani 1 1 d .
H2A H 0.5015 -0.2138 0.4987 0.024 Uiso 1 1 calc R
H2B H 0.4675 -0.3251 0.5339 0.024 Uiso 1 1 calc R
C3 C 0.63977(15) -0.36275(15) 0.48271(11) 0.0185(3) Uani 1 1 d .
H3A H 0.6069 -0.3680 0.4255 0.022 Uiso 1 1 calc R
H3B H 0.6906 -0.3170 0.4614 0.022 Uiso 1 1 calc R
C4 C 0.71991(15) -0.48471(14) 0.54311(11) 0.0176(3) Uani 1 1 d .
C5 C 0.65922(18) -0.57270(15) 0.58508(13) 0.0253(4) Uani 1 1 d .
H5A H 0.5700 -0.5354 0.5884 0.030 Uiso 1 1 calc R
H5B H 0.6808 -0.6345 0.5543 0.030 Uiso 1 1 calc R
C6 C 0.73198(16) -0.61226(14) 0.68109(12) 0.0192(3) Uani 1 1 d .
H6A H 0.8076 -0.6833 0.6903 0.023 Uiso 1 1 calc R
H6B H 0.6825 -0.6184 0.7370 0.023 Uiso 1 1 calc R
C7 C 0.75250(14) -0.49706(13) 0.64662(11) 0.0127(3) Uani 1 1 d .
C8 C 0.91525(14) -0.54823(13) 0.75806(10) 0.0121(3) Uani 1 1 d .
H8 H 0.9405 -0.6345 0.7792 0.015 Uiso 1 1 calc R
C9 C 0.81776(14) -0.49749(13) 0.82120(11) 0.0126(3) Uani 1 1 d .
C10 C 0.84612(14) -0.53024(13) 0.91949(11) 0.0131(3) Uani 1 1 d .
C11 C 0.75976(15) -0.48970(14) 0.98018(11) 0.0154(3) Uani 1 1 d .
H11 H 0.7811 -0.5107 1.0459 0.019 Uiso 1 1 calc R
C12 C 0.63996(15) -0.41700(14) 0.94351(11) 0.0147(3) Uani 1 1 d .
C13 C 0.60868(14) -0.38392(13) 0.84763(11) 0.0140(3) Uani 1 1 d .
H13 H 0.5276 -0.3337 0.8234 0.017 Uiso 1 1 calc R
C14 C 0.69812(14) -0.42535(13) 0.78618(11) 0.0123(3) Uani 1 1 d .
C15 C 0.66506(14) -0.40391(13) 0.68551(11) 0.0128(3) Uani 1 1 d .
C16 C 0.83291(18) -0.53585(18) 0.49173(13) 0.0293(4) Uani 1 1 d .
H16A H 0.8084 -0.5402 0.4317 0.044 Uiso 1 1 calc GR
H16B H 0.8842 -0.6141 0.5316 0.044 Uiso 1 1 calc GR
H16C H 0.8788 -0.4861 0.4788 0.044 Uiso 1 1 calc GR
C17 C 1.02743(14) -0.52276(13) 0.76009(10) 0.0120(3) Uani 1 1 d .
C18 C 1.14161(15) -0.61293(13) 0.78841(11) 0.0151(3) Uani 1 1 d .
H18 H 1.1484 -0.6912 0.8093 0.018 Uiso 1 1 calc R
C19 C 1.24549(15) -0.59028(14) 0.78651(11) 0.0162(3) Uani 1 1 d .
H19 H 1.3229 -0.6522 0.8063 0.019 Uiso 1 1 calc R
C20 C 1.23446(15) -0.47576(14) 0.75519(11) 0.0142(3) Uani 1 1 d .
C21 C 1.12153(15) -0.38413(14) 0.72796(11) 0.0149(3) Uani 1 1 d .
H21 H 1.1149 -0.3059 0.7079 0.018 Uiso 1 1 calc R
C22 C 1.01865(14) -0.40849(14) 0.73057(11) 0.0143(3) Uani 1 1 d .
H22 H 0.9411 -0.3463 0.7120 0.017 Uiso 1 1 calc R
C23 C 0.99588(16) -0.64617(16) 1.04816(11) 0.0215(3) Uani 1 1 d .
H23A H 0.9836 -0.5796 1.0702 0.032 Uiso 1 1 calc GR
H23B H 1.0815 -0.7002 1.0602 0.032 Uiso 1 1 calc GR
H23C H 0.9446 -0.6860 1.0822 0.032 Uiso 1 1 calc GR
C24 C 0.43541(16) -0.32041(17) 0.97899(13) 0.0242(4) Uani 1 1 d .
H24A H 0.4268 -0.2459 0.9326 0.036 Uiso 1 1 calc GR
H24B H 0.3876 -0.3063 1.0333 0.036 Uiso 1 1 calc GR
H24C H 0.4060 -0.3632 0.9494 0.036 Uiso 1 1 calc GR
C25 C 0.20555(15) -0.11755(14) 0.69795(11) 0.0159(3) Uani 1 1 d .
H25 H 0.2100 -0.1818 0.7512 0.019 Uiso 1 1 calc R
C26 C 0.18245(16) -0.12202(14) 0.60101(12) 0.0185(3) Uani 1 1 d .
H26A H 0.0944 -0.1003 0.5897 0.022 Uiso 1 1 calc R
H26B H 0.2262 -0.2027 0.5987 0.022 Uiso 1 1 calc R
C27 C 0.22368(15) -0.04074(14) 0.52255(11) 0.0171(3) Uani 1 1 d .
H27A H 0.3132 -0.0773 0.5208 0.021 Uiso 1 1 calc R
H27B H 0.1873 -0.0309 0.4608 0.021 Uiso 1 1 calc R
C28 C 0.18889(15) 0.07857(14) 0.53504(11) 0.0155(3) Uani 1 1 d .
C29 C 0.05328(16) 0.15020(15) 0.54827(12) 0.0206(4) Uani 1 1 d .
H29A H 0.0113 0.2172 0.4920 0.025 Uiso 1 1 calc R
H29B H 0.0049 0.1024 0.5713 0.025 Uiso 1 1 calc R
C30 C 0.09702(15) 0.18370(14) 0.62734(12) 0.0178(3) Uani 1 1 d .
H30A H 0.1049 0.2595 0.6049 0.021 Uiso 1 1 calc R
H30B H 0.0503 0.1776 0.6849 0.021 Uiso 1 1 calc R
C31 C 0.21883(14) 0.07698(13) 0.63562(11) 0.0131(3) Uani 1 1 d .
C32 C 0.35347(14) 0.10693(13) 0.73015(11) 0.0131(3) Uani 1 1 d .
H32 H 0.3171 0.1924 0.7213 0.016 Uiso 1 1 calc R
C33 C 0.30018(14) 0.04715(13) 0.81533(11) 0.0125(3) Uani 1 1 d .
C34 C 0.31071(14) 0.06275(13) 0.90377(11) 0.0135(3) Uani 1 1 d .
C35 C 0.26265(15) 0.01115(14) 0.98313(11) 0.0159(3) Uani 1 1 d .
H35 H 0.2719 0.0212 1.0426 0.019 Uiso 1 1 calc R
C36 C 0.20008(15) -0.05622(14) 0.97455(11) 0.0153(3) Uani 1 1 d .
C37 C 0.18717(14) -0.07220(13) 0.88841(11) 0.0140(3) Uani 1 1 d .
H37 H 0.1443 -0.1176 0.8832 0.017 Uiso 1 1 calc R
C38 C 0.23803(13) -0.02058(13) 0.80874(11) 0.0124(3) Uani 1 1 d .
C39 C 0.22022(13) -0.02881(13) 0.71364(11) 0.0127(3) Uani 1 1 d .
C40 C 0.24001(18) 0.15176(15) 0.45760(12) 0.0227(4) Uani 1 1 d .
H40A H 0.3290 0.1135 0.4621 0.034 Uiso 1 1 calc GR
H40B H 0.2154 0.2289 0.4656 0.034 Uiso 1 1 calc GR
H40C H 0.2085 0.1599 0.3953 0.034 Uiso 1 1 calc GR
C41 C 0.49129(14) 0.06399(14) 0.74142(10) 0.0132(3) Uani 1 1 d .
C42 C 0.56357(15) -0.05340(14) 0.75720(11) 0.0167(3) Uani 1 1 d .
H42 H 0.5262 -0.1066 0.7631 0.020 Uiso 1 1 calc R
C43 C 0.68960(16) -0.09374(15) 0.76442(11) 0.0187(3) Uani 1 1 d .
H43 H 0.7388 -0.1741 0.7757 0.022 Uiso 1 1 calc R
C44 C 0.74219(14) -0.01428(15) 0.75477(11) 0.0178(3) Uani 1 1 d .
C45 C 0.67288(16) 0.10268(15) 0.74022(12) 0.0196(3) Uani 1 1 d .
H45 H 0.7104 0.1557 0.7347 0.023 Uiso 1 1 calc R
C46 C 0.54661(15) 0.14094(14) 0.73384(11) 0.0170(3) Uani 1 1 d .
H46 H 0.4976 0.2210 0.7241 0.020 Uiso 1 1 calc R
C47 C 0.38219(17) 0.15284(15) 0.99141(12) 0.0212(3) Uani 1 1 d .
H47A H 0.3009 0.1925 1.0111 0.032 Uiso 1 1 calc GR
H47B H 0.4284 0.2019 0.9827 0.032 Uiso 1 1 calc GR
H47C H 0.4248 0.0787 1.0404 0.032 Uiso 1 1 calc GR
C48 C 0.08984(17) -0.17090(16) 1.05351(13) 0.0231(4) Uani 1 1 d .
H48A H 0.0255 -0.1283 1.0023 0.035 Uiso 1 1 calc GR
H48B H 0.0536 -0.1902 1.1142 0.035 Uiso 1 1 calc GR
H48C H 0.1468 -0.2427 1.0419 0.035 Uiso 1 1 calc GR
O1 O 0.87238(10) -0.50402(10) 0.66066(7) 0.0141(2) Uani 1 1 d .
O2 O 0.96361(10) -0.60623(10) 0.94875(8) 0.0166(2) Uani 1 1 d .
O3 O 0.56049(11) -0.38728(10) 1.01046(8) 0.0191(2) Uani 1 1 d .
O4 O 0.33056(10) 0.08844(10) 0.64404(8) 0.0153(2) Uani 1 1 d .
O5 O 0.37122(11) 0.13167(10) 0.90394(8) 0.0159(2) Uani 1 1 d .
O6 O 0.15354(12) -0.10016(11) 1.05666(8) 0.0216(3) Uani 1 1 d .
Br1 Br 1.37810(2) -0.44541(2) 0.74538(2) 0.02049(6) Uani 1 1 d .
Br2 Br 0.91485(2) -0.06513(2) 0.75795(2) 0.02526(6) Uani 1 1 d .

loop_
_atom_site_aniso_label
_atom_site_aniso_U_11
_atom_site_aniso_U_22
_atom_site_aniso_U_33
_atom_site_aniso_U_23
_atom_site_aniso_U_13
_atom_site_aniso_U_12
C1 0.0142(7) 0.0180(7) 0.0156(8) -0.0054(6) 0.0019(6) -0.0067(6)
C2 0.0165(8) 0.0212(8) 0.0163(8) -0.0042(6) -0.0036(6) -0.0023(7)
C3 0.0192(8) 0.0222(8) 0.0122(7) -0.0050(6) -0.0026(6) -0.0057(7)
C4 0.0178(8) 0.0201(8) 0.0147(8) -0.0084(6) -0.0035(6) -0.0043(7)
C5 0.0307(10) 0.0212(8) 0.0270(9) -0.0077(7) -0.0104(8) -0.0111(8)
C6 0.0217(8) 0.0149(7) 0.0222(8) -0.0047(6) -0.0042(7) -0.0082(7)
C7 0.0118(7) 0.0146(7) 0.0123(7) -0.0040(6) -0.0013(5) -0.0054(6)
C8 0.0123(7) 0.0127(7) 0.0110(7) -0.0029(5) -0.0003(6) -0.0051(6)
C9 0.0132(7) 0.0135(7) 0.0132(7) -0.0042(6) 0.0016(6) -0.0077(6)
C10 0.0141(7) 0.0137(7) 0.0129(7) -0.0027(6) -0.0004(6) -0.0078(6)
C11 0.0184(8) 0.0188(8) 0.0115(7) -0.0049(6) 0.0010(6) -0.0097(6)
C12 0.0162(8) 0.0154(7) 0.0165(8) -0.0076(6) 0.0048(6) -0.0087(6)
C13 0.0127(7) 0.0145(7) 0.0160(7) -0.0055(6) 0.0009(6) -0.0059(6)
C14 0.0141(7) 0.0122(7) 0.0135(7) -0.0038(6) 0.0015(6) -0.0082(6)
C15 0.0128(7) 0.0150(7) 0.0135(7) -0.0045(6) 0.0018(6) -0.0084(6)
C16 0.0258(9) 0.0363(10) 0.0165(8) -0.0153(8) -0.0034(7) 0.0032(8)
C17 0.0131(7) 0.0162(7) 0.0081(7) -0.0045(5) 0.0018(5) -0.0068(6)
C18 0.0159(8) 0.0129(7) 0.0158(7) -0.0035(6) 0.0012(6) -0.0055(6)
C19 0.0130(7) 0.0168(7) 0.0156(7) -0.0035(6) -0.0006(6) -0.0035(6)
C20 0.0138(7) 0.0223(8) 0.0110(7) -0.0058(6) 0.0024(6) -0.0114(6)
C21 0.0187(8) 0.0145(7) 0.0144(7) -0.0055(6) 0.0039(6) -0.0093(6)
C22 0.0136(7) 0.0151(7) 0.0126(7) -0.0041(6) 0.0013(6) -0.0041(6)
C23 0.0200(8) 0.0285(9) 0.0110(8) -0.0012(6) -0.0029(6) -0.0076(7)
C24 0.0163(8) 0.0331(10) 0.0243(9) -0.0136(7) 0.0069(7) -0.0083(7)
C25 0.0170(8) 0.0167(7) 0.0144(7) -0.0041(6) 0.0017(6) -0.0076(6)
C26 0.0241(8) 0.0191(8) 0.0170(8) -0.0086(6) 0.0018(6) -0.0112(7)
C27 0.0210(8) 0.0187(8) 0.0129(7) -0.0072(6) 0.0014(6) -0.0075(7)
C28 0.0173(8) 0.0160(7) 0.0125(7) -0.0036(6) -0.0034(6) -0.0057(6)
C29 0.0187(8) 0.0194(8) 0.0206(8) -0.0075(7) -0.0079(6) -0.0020(7)
C30 0.0179(8) 0.0152(7) 0.0181(8) -0.0067(6) -0.0039(6) -0.0024(6)
C31 0.0129(7) 0.0144(7) 0.0131(7) -0.0043(6) -0.0002(6) -0.0062(6)
C32 0.0142(7) 0.0140(7) 0.0111(7) -0.0030(6) -0.0014(6) -0.0059(6)
C33 0.0100(7) 0.0118(7) 0.0134(7) -0.0027(6) -0.0011(5) -0.0025(6)
C34 0.0116(7) 0.0121(7) 0.0155(7) -0.0035(6) -0.0011(6) -0.0037(6)
C35 0.0184(8) 0.0164(7) 0.0125(7) -0.0052(6) -0.0001(6) -0.0058(6)
C36 0.0152(7) 0.0153(7) 0.0129(7) -0.0021(6) 0.0029(6) -0.0054(6)
C37 0.0133(7) 0.0140(7) 0.0154(7) -0.0040(6) 0.0009(6) -0.0063(6)
C38 0.0095(7) 0.0117(7) 0.0133(7) -0.0031(6) -0.0009(5) -0.0018(6)
C39 0.0084(7) 0.0151(7) 0.0132(7) -0.0041(6) 0.0001(5) -0.0035(6)
C40 0.0346(10) 0.0234(8) 0.0119(8) -0.0027(6) -0.0019(7) -0.0148(8)
C41 0.0141(7) 0.0169(7) 0.0079(7) -0.0028(6) -0.0001(5) -0.0060(6)
C42 0.0196(8) 0.0173(8) 0.0142(7) -0.0051(6) 0.0026(6) -0.0084(7)
C43 0.0183(8) 0.0194(8) 0.0146(7) -0.0054(6) 0.0023(6) -0.0036(7)
C44 0.0104(7) 0.0280(9) 0.0112(7) -0.0036(6) -0.0001(6) -0.0054(7)
C45 0.0180(8) 0.0246(8) 0.0188(8) -0.0043(6) -0.0002(6) -0.0126(7)
C46 0.0171(8) 0.0159(7) 0.0161(8) -0.0024(6) -0.0015(6) -0.0062(6)
C47 0.0280(9) 0.0242(8) 0.0172(8) -0.0104(7) -0.0012(7) -0.0129(7)
C48 0.0275(9) 0.0243(9) 0.0215(8) -0.0046(7) 0.0078(7) -0.0169(8)
O1 0.0117(5) 0.0202(5) 0.0108(5) -0.0053(4) 0.0003(4) -0.0064(4)
O2 0.0142(5) 0.0214(6) 0.0113(5) -0.0030(4) -0.0015(4) -0.0053(5)
O3 0.0170(6) 0.0239(6) 0.0159(5) -0.0088(5) 0.0052(4) -0.0062(5)
O4 0.0164(5) 0.0223(6) 0.0109(5) -0.0047(4) 0.0001(4) -0.0114(5)
O5 0.0207(6) 0.0180(5) 0.0129(5) -0.0055(4) -0.0004(4) -0.0107(5)
O6 0.0304(7) 0.0264(6) 0.0139(6) -0.0057(5) 0.0078(5) -0.0185(5)
Br1 0.01524(9) 0.02511(10) 0.02382(10) -0.00451(7) 0.00084(6) -0.01285(7)
Br2 0.01115(9) 0.03690(11) 0.02098(10) -0.00418(8) 0.00003(6) -0.00597(8)

loop_
_atom_type_symbol
_atom_type_description
_atom_type_scat_dispersion_real
_atom_type_scat_dispersion_imag
_atom_type_scat_source
C C 0.0181 0.0091 'International Tables Vol C Tables 4.2.6.8 and 6.1.1.4'
H H 0.0000 0.0000 'International Tables Vol C Tables 4.2.6.8 and 6.1.1.4'
O O 0.0492 0.0322 'International Tables Vol C Tables 4.2.6.8 and 6.1.1.4'
Br Br -0.6763 1.2805 'International Tables Vol C Tables 4.2.6.8 and 6.1.1.4'

loop_
_geom_angle_atom_site_label_1
_geom_angle_atom_site_label_2
_geom_angle_atom_site_label_3
_geom_angle
C2 C1 H1 117.9
C15 C1 H1 117.9
C15 C1 C2 124.12(15)
C1 C2 H2A 109.0
C1 C2 H2B 109.0
C1 C2 C3 113.03(13)
H2A C2 H2B 107.8
C3 C2 H2A 109.0
C3 C2 H2B 109.0
C2 C3 H3A 108.8
C2 C3 H3B 108.8
H3A C3 H3B 107.7
C4 C3 C2 113.94(14)
C4 C3 H3A 108.8
C4 C3 H3B 108.8
C3 C4 C5 117.98(14)
C3 C4 C7 115.70(13)
C3 C4 C16 110.24(15)
C7 C4 C5 87.68(12)
C16 C4 C5 111.69(15)
C16 C4 C7 111.93(13)
C4 C5 H5A 113.8
C4 C5 H5B 113.8
H5A C5 H5B 111.0
C6 C5 C4 89.29(12)
C6 C5 H5A 113.8
C6 C5 H5B 113.8
C5 C6 H6A 114.0
C5 C6 H6B 114.0
C5 C6 C7 87.72(12)
H6A C6 H6B 111.2
C7 C6 H6A 114.0
C7 C6 H6B 114.0
C4 C7 C6 89.29(12)
C15 C7 C4 115.03(13)
C15 C7 C6 112.90(13)
O1 C7 C4 113.49(13)
O1 C7 C6 117.51(13)
O1 C7 C15 107.96(12)
C9 C8 H8 108.4
C17 C8 H8 108.4
C17 C8 C9 114.11(12)
O1 C8 H8 108.4
O1 C8 C9 112.17(12)
O1 C8 C17 105.25(12)
C10 C9 C8 119.42(14)
C14 C9 C8 121.99(13)
C14 C9 C10 118.45(14)
C11 C10 C9 121.60(14)
O2 C10 C9 114.75(14)
O2 C10 C11 123.63(14)
C10 C11 H11 120.5
C10 C11 C12 119.04(14)
C12 C11 H11 120.5
C13 C12 C11 120.89(15)
O3 C12 C11 114.19(14)
O3 C12 C13 124.88(15)
C12 C13 H13 120.3
C12 C13 C14 119.49(14)
C14 C13 H13 120.3
C9 C14 C13 120.49(14)
C9 C14 C15 118.22(14)
C13 C14 C15 120.98(14)
C1 C15 C7 123.07(14)
C1 C15 C14 125.05(14)
C14 C15 C7 111.87(13)
C4 C16 H16A 109.5
C4 C16 H16B 109.5
C4 C16 H16C 109.5
H16A C16 H16B 109.5
H16A C16 H16C 109.5
H16B C16 H16C 109.5
C18 C17 C8 120.78(14)
C22 C17 C8 120.33(14)
C22 C17 C18 118.86(15)
C17 C18 H18 119.5
C19 C18 C17 121.06(15)
C19 C18 H18 119.5
C18 C19 H19 120.5
C20 C19 C18 118.92(15)
C20 C19 H19 120.5
C19 C20 C21 121.21(15)
C19 C20 Br1 118.79(12)
C21 C20 Br1 119.96(12)
C20 C21 H21 120.5
C22 C21 C20 119.02(15)
C22 C21 H21 120.5
C17 C22 H22 119.5
C21 C22 C17 120.91(14)
C21 C22 H22 119.5
H23A C23 H23B 109.5
H23A C23 H23C 109.5
H23B C23 H23C 109.5
O2 C23 H23A 109.5
O2 C23 H23B 109.5
O2 C23 H23C 109.5
H24A C24 H24B 109.5
H24A C24 H24C 109.5
H24B C24 H24C 109.5
O3 C24 H24A 109.5
O3 C24 H24B 109.5
O3 C24 H24C 109.5
C26 C25 H25 118.0
C39 C25 H25 118.0
C39 C25 C26 123.94(15)
C25 C26 H26A 109.1
C25 C26 H26B 109.1
C25 C26 C27 112.35(13)
H26A C26 H26B 107.9
C27 C26 H26A 109.1
C27 C26 H26B 109.1
C26 C27 H27A 108.9
C26 C27 H27B 108.9
H27A C27 H27B 107.7
C28 C27 C26 113.47(13)
C28 C27 H27A 108.9
C28 C27 H27B 108.9
C27 C28 C29 118.99(14)
C27 C28 C31 115.01(13)
C27 C28 C40 110.29(14)
C31 C28 C29 87.34(12)
C40 C28 C29 110.99(14)
C40 C28 C31 112.54(13)
C28 C29 H29A 113.8
C28 C29 H29B 113.8
H29A C29 H29B 111.1
C30 C29 C28 88.85(12)
C30 C29 H29A 113.8
C30 C29 H29B 113.8
C29 C30 H30A 114.1
C29 C30 H30B 114.1
H30A C30 H30B 111.3
C31 C30 C29 87.26(12)
C31 C30 H30A 114.1
C31 C30 H30B 114.1
C28 C31 C30 89.30(11)
C39 C31 C28 114.05(13)
C39 C31 C30 111.70(13)
O4 C31 C28 113.36(13)
O4 C31 C30 119.21(13)
O4 C31 C39 108.40(12)
C33 C32 H32 108.6
C33 C32 C41 112.94(12)
C41 C32 H32 108.6
O4 C32 H32 108.6
O4 C32 C33 113.19(12)
O4 C32 C41 104.86(12)
C34 C33 C32 119.23(14)
C38 C33 C32 122.29(14)
C38 C33 C34 118.46(14)
C35 C34 C33 121.39(14)
O5 C34 C33 114.84(14)
O5 C34 C35 123.77(14)
C34 C35 H35 120.5
C34 C35 C36 119.04(14)
C36 C35 H35 120.5
C37 C36 C35 120.91(15)
O6 C36 C35 114.04(14)
O6 C36 C37 125.04(15)
C36 C37 H37 120.3
C36 C37 C38 119.37(15)
C38 C37 H37 120.3
C33 C38 C37 120.82(14)
C33 C38 C39 117.55(14)
C37 C38 C39 121.49(14)
C25 C39 C31 123.55(14)
C25 C39 C38 124.76(15)
C38 C39 C31 111.68(13)
C28 C40 H40A 109.5
C28 C40 H40B 109.5
C28 C40 H40C 109.5
H40A C40 H40B 109.5
H40A C40 H40C 109.5
H40B C40 H40C 109.5
C42 C41 C32 119.90(14)
C46 C41 C32 120.90(14)
C46 C41 C42 119.18(15)
C41 C42 H42 119.6
C43 C42 C41 120.81(16)
C43 C42 H42 119.6
C42 C43 H43 120.7
C44 C43 C42 118.62(15)
C44 C43 H43 120.7
C43 C44 Br2 119.82(13)
C45 C44 C43 121.96(15)
C45 C44 Br2 118.20(13)
C44 C45 H45 120.8
C44 C45 C46 118.35(16)
C46 C45 H45 120.8
C41 C46 C45 121.06(15)
C41 C46 H46 119.5
C45 C46 H46 119.5
H47A C47 H47B 109.5
H47A C47 H47C 109.5
H47B C47 H47C 109.5
O5 C47 H47A 109.5
O5 C47 H47B 109.5
O5 C47 H47C 109.5
H48A C48 H48B 109.5
H48A C48 H48C 109.5
H48B C48 H48C 109.5
O6 C48 H48A 109.5
O6 C48 H48B 109.5
O6 C48 H48C 109.5
C8 O1 C7 113.34(11)
C10 O2 C23 117.09(13)
C12 O3 C24 117.13(13)
C31 O4 C32 115.88(12)
C34 O5 C47 117.30(13)
C36 O6 C48 117.13(13)

loop_
_geom_bond_atom_site_label_1
_geom_bond_atom_site_label_2
_geom_bond_distance
C1 H1 0.9500
C1 C2 1.502(2)
C1 C15 1.335(2)
C2 H2A 0.9900
C2 H2B 0.9900
C2 C3 1.530(2)
C3 H3A 0.9900
C3 H3B 0.9900
C3 C4 1.520(2)
C4 C5 1.556(3)
C4 C7 1.553(2)
C4 C16 1.525(2)
C5 H5A 0.9900
C5 H5B 0.9900
C5 C6 1.552(2)
C6 H6A 0.9900
C6 H6B 0.9900
C6 C7 1.556(2)
C7 C15 1.506(2)
C7 O1 1.4283(19)
C8 H8 1.0000
C8 C9 1.520(2)
C8 C17 1.513(2)
C8 O1 1.4269(18)
C9 C10 1.411(2)
C9 C14 1.395(2)
C10 C11 1.379(2)
C10 O2 1.3680(19)
C11 H11 0.9500
C11 C12 1.403(2)
C12 C13 1.384(2)
C12 O3 1.366(2)
C13 H13 0.9500
C13 C14 1.411(2)
C14 C15 1.482(2)
C16 H16A 0.9800
C16 H16B 0.9800
C16 H16C 0.9800
C17 C18 1.393(2)
C17 C22 1.392(2)
C18 H18 0.9500
C18 C19 1.387(2)
C19 H19 0.9500
C19 C20 1.387(2)
C20 C21 1.389(2)
C20 Br1 1.9028(16)
C21 H21 0.9500
C21 C22 1.387(2)
C22 H22 0.9500
C23 H23A 0.9800
C23 H23B 0.9800
C23 H23C 0.9800
C23 O2 1.4281(19)
C24 H24A 0.9800
C24 H24B 0.9800
C24 H24C 0.9800
C24 O3 1.427(2)
C25 H25 0.9500
C25 C26 1.504(2)
C25 C39 1.334(2)
C26 H26A 0.9900
C26 H26B 0.9900
C26 C27 1.524(2)
C27 H27A 0.9900
C27 H27B 0.9900
C27 C28 1.522(2)
C28 C29 1.558(2)
C28 C31 1.549(2)
C28 C40 1.523(2)
C29 H29A 0.9900
C29 H29B 0.9900
C29 C30 1.556(2)
C30 H30A 0.9900
C30 H30B 0.9900
C30 C31 1.553(2)
C31 C39 1.508(2)
C31 O4 1.423(2)
C32 H32 1.0000
C32 C33 1.519(2)
C32 C41 1.522(2)
C32 O4 1.4328(18)
C33 C34 1.409(2)
C33 C38 1.394(2)
C34 C35 1.382(2)
C34 O5 1.367(2)
C35 H35 0.9500
C35 C36 1.403(2)
C36 C37 1.384(2)
C36 O6 1.366(2)
C37 H37 0.9500
C37 C38 1.405(2)
C38 C39 1.482(2)
C40 H40A 0.9800
C40 H40B 0.9800
C40 H40C 0.9800
C41 C42 1.391(2)
C41 C46 1.388(2)
C42 H42 0.9500
C42 C43 1.389(2)
C43 H43 0.9500
C43 C44 1.388(3)
C44 C45 1.382(3)
C44 Br2 1.9058(16)
C45 H45 0.9500
C45 C46 1.393(2)
C46 H46 0.9500
C47 H47A 0.9800
C47 H47B 0.9800
C47 H47C 0.9800
C47 O5 1.4314(19)
C48 H48A 0.9800
C48 H48B 0.9800
C48 H48C 0.9800
C48 O6 1.429(2)

loop_
_geom_torsion_atom_site_label_1
_geom_torsion_atom_site_label_2
_geom_torsion_atom_site_label_3
_geom_torsion_atom_site_label_4
_geom_torsion
C1 C2 C3 C4 41.7(2)
C2 C1 C15 C7 1.5(3)
C2 C1 C15 C14 -177.02(15)
C2 C3 C4 C5 58.28(19)
C2 C3 C4 C7 -43.5(2)
C2 C3 C4 C16 -171.80(15)
C3 C4 C5 C6 -136.45(14)
C3 C4 C7 C6 138.47(15)
C3 C4 C7 C15 23.4(2)
C3 C4 C7 O1 -101.63(16)
C4 C5 C6 C7 18.38(13)
C4 C7 C15 C1 -2.1(2)
C4 C7 C15 C14 176.65(13)
C4 C7 O1 C8 -162.96(12)
C5 C4 C7 C6 18.37(13)
C5 C4 C7 C15 -96.69(15)
C5 C4 C7 O1 138.26(13)
C5 C6 C7 C4 -18.42(13)
C5 C6 C7 C15 98.59(15)
C5 C6 C7 O1 -134.72(14)
C6 C7 C15 C1 -102.59(18)
C6 C7 C15 C14 76.14(16)
C6 C7 O1 C8 -60.76(17)
C7 C4 C5 C6 -18.42(12)
C8 C9 C10 C11 -177.77(14)
C8 C9 C10 O2 0.8(2)
C8 C9 C14 C13 177.18(14)
C8 C9 C14 C15 3.5(2)
C8 C17 C18 C19 177.18(14)
C8 C17 C22 C21 -177.03(14)
C9 C8 C17 C18 120.67(15)
C9 C8 C17 C22 -61.48(18)
C9 C8 O1 C7 -42.48(16)
C9 C10 C11 C12 2.0(2)
C9 C10 O2 C23 -177.39(14)
C9 C14 C15 C1 -160.10(16)
C9 C14 C15 C7 21.2(2)
C10 C9 C14 C13 1.6(2)
C10 C9 C14 C15 -172.01(13)
C10 C11 C12 C13 -1.4(2)
C10 C11 C12 O3 176.49(14)
C11 C10 O2 C23 1.1(2)
C11 C12 C13 C14 1.0(2)
C11 C12 O3 C24 -175.59(14)
C12 C13 C14 C9 -1.1(2)
C12 C13 C14 C15 172.35(14)
C13 C12 O3 C24 2.2(2)
C13 C14 C15 C1 26.3(2)
C13 C14 C15 C7 -152.41(14)
C14 C9 C10 C11 -2.1(2)
C14 C9 C10 O2 176.46(14)
C15 C1 C2 C3 -21.6(2)
C15 C7 O1 C8 68.29(15)
C16 C4 C5 C6 94.30(15)
C16 C4 C7 C6 -94.11(16)
C16 C4 C7 C15 150.82(15)
C16 C4 C7 O1 25.8(2)
C17 C8 C9 C10 -59.02(19)
C17 C8 C9 C14 125.48(15)
C17 C8 O1 C7 -167.11(12)
C17 C18 C19 C20 -0.4(2)
C18 C17 C22 C21 0.9(2)
C18 C19 C20 C21 1.5(2)
C18 C19 C20 Br1 -176.23(12)
C19 C20 C21 C22 -1.3(2)
C20 C21 C22 C17 0.1(2)
C22 C17 C18 C19 -0.7(2)
C25 C26 C27 C28 -43.56(19)
C26 C25 C39 C31 -1.7(2)
C26 C25 C39 C38 177.38(15)
C26 C27 C28 C29 -53.66(19)
C26 C27 C28 C31 47.87(19)
C26 C27 C28 C40 176.44(14)
C27 C28 C29 C30 137.42(14)
C27 C28 C31 C30 -141.10(15)
C27 C28 C31 C39 -27.6(2)
C27 C28 C31 O4 97.15(16)
C28 C29 C30 C31 -20.09(12)
C28 C31 C39 C25 4.5(2)
C28 C31 C39 C38 -174.75(13)
C28 C31 O4 C32 170.03(12)
C29 C28 C31 C30 -20.19(13)
C29 C28 C31 C39 93.35(14)
C29 C28 C31 O4 -141.94(13)
C29 C30 C31 C28 20.22(13)
C29 C30 C31 C39 -95.48(14)
C29 C30 C31 O4 136.81(14)
C30 C31 C39 C25 103.84(17)
C30 C31 C39 C38 -75.36(15)
C30 C31 O4 C32 66.96(17)
C31 C28 C29 C30 20.16(12)
C32 C33 C34 C35 179.34(14)
C32 C33 C34 O5 -0.7(2)
C32 C33 C38 C37 -178.35(13)
C32 C33 C38 C39 -2.6(2)
C32 C41 C42 C43 177.76(14)
C32 C41 C46 C45 -177.32(14)
C33 C32 C41 C42 57.94(18)
C33 C32 C41 C46 -123.68(15)
C33 C32 O4 C31 32.40(17)
C33 C34 C35 C36 -1.3(2)
C33 C34 O5 C47 178.56(13)
C33 C38 C39 C25 154.01(15)
C33 C38 C39 C31 -26.79(18)
C34 C33 C38 C37 -0.1(2)
C34 C33 C38 C39 175.64(13)
C34 C35 C36 C37 0.6(2)
C34 C35 C36 O6 -178.21(14)
C35 C34 O5 C47 -1.5(2)
C35 C36 C37 C38 0.3(2)
C35 C36 O6 C48 -179.26(14)
C36 C37 C38 C33 -0.6(2)
C36 C37 C38 C39 -176.11(14)
C37 C36 O6 C48 2.0(2)
C37 C38 C39 C25 -30.3(2)
C37 C38 C39 C31 148.88(14)
C38 C33 C34 C35 1.0(2)
C38 C33 C34 O5 -179.03(13)
C39 C25 C26 C27 21.5(2)
C39 C31 O4 C32 -62.26(16)
C40 C28 C29 C30 -92.99(14)
C40 C28 C31 C30 91.46(15)
C40 C28 C31 C39 -155.00(14)
C40 C28 C31 O4 -30.29(18)
C41 C32 C33 C34 64.13(18)
C41 C32 C33 C38 -117.60(15)
C41 C32 O4 C31 155.93(12)
C41 C42 C43 C44 -0.5(2)
C42 C41 C46 C45 1.1(2)
C42 C43 C44 C45 1.3(2)
C42 C43 C44 Br2 -176.89(12)
C43 C44 C45 C46 -0.9(2)
C44 C45 C46 C41 -0.3(2)
C46 C41 C42 C43 -0.7(2)
O1 C7 C15 C1 125.80(16)
O1 C7 C15 C14 -55.48(16)
O1 C8 C9 C10 -178.60(13)
O1 C8 C9 C14 5.9(2)
O1 C8 C17 C18 -115.92(15)
O1 C8 C17 C22 61.93(17)
O2 C10 C11 C12 -176.45(14)
O3 C12 C13 C14 -176.69(14)
O4 C31 C39 C25 -122.85(16)
O4 C31 C39 C38 57.94(16)
O4 C32 C33 C34 -176.90(13)
O4 C32 C33 C38 1.4(2)
O4 C32 C41 C42 -65.75(17)
O4 C32 C41 C46 112.63(15)
O5 C34 C35 C36 178.77(14)
O6 C36 C37 C38 178.99(14)
Br1 C20 C21 C22 176.36(11)
Br2 C44 C45 C46 177.33(12)
